data_4076483
loop_
_publ_author_name
'Rhinehart, Jennifer L.'
'Manbeck, Kimberly A.'
'Buzak, Sara K.'
'Lippa, Geoffrey M.'
'Brennessel, William W.'
'Goldberg, Karen I.'
'Jones, William D.'

_publ_section_title
;
 Catalytic Arene H/D Exchange with Novel Rhodium and Iridium Complexes
;
_journal_issue 5
_journal_name_full Organometallics
_journal_page_first 1943
_journal_paper_doi 10.1021/om2012419
_journal_volume 31
_journal_year 2012
_chemical_formula_moiety 'C12 H15 Cl3 Ir N4 Na O2'
_chemical_formula_sum 'C12 H15 Cl3 Ir N4 Na O2'
_chemical_formula_weight 568.82
_chemical_name_common Na-2
_chemical_name_systematic
; 
 [Ir(bdmpza)Cl3]Na 
;
_space_group_IT_number 62
_symmetry_cell_setting orthorhombic
_symmetry_space_group_name_Hall '-P 2ac 2n'
_symmetry_space_group_name_H-M 'P n m a'
_atom_sites_solution_hydrogens geom
_atom_sites_solution_primary direct
_atom_sites_solution_secondary difmap
_audit_creation_method SHELXL-97
_cell_angle_alpha 90.00
_cell_angle_beta 90.00
_cell_angle_gamma 90.00
_cell_formula_units_Z 4
_cell_length_a 8.5743(10)
_cell_length_b 14.2503(17)
_cell_length_c 13.7914(16)
_cell_measurement_reflns_used 4020
_cell_measurement_temperature 100.0(1)
_cell_measurement_theta_max 32.35
_cell_measurement_theta_min 3.14
_cell_volume 1685.1(3)
_computing_cell_refinement 'SAINT (Bruker, 2008)'
_computing_data_collection 'APEX2 (Bruker, 2009)'
_computing_data_reduction 'SAINT (Bruker, 2008)'
_computing_molecular_graphics 'SHELXTL (Sheldrick, 2008)'
_computing_publication_material 'SHELXTL (Sheldrick, 2008)'
_computing_structure_refinement 'SHELXL-97 (Sheldrick, 2008)'
_computing_structure_solution 'SIR97 (Altomare et al., 1999)'
_diffrn_ambient_temperature 100.0(1)
_diffrn_measured_fraction_theta_full 0.998
_diffrn_measured_fraction_theta_max 0.998
_diffrn_measurement_device_type 'Bruker SMART APEX II CCD Platform'
_diffrn_measurement_method 'area detector, \w scans per \f'
_diffrn_radiation_monochromator graphite
_diffrn_radiation_source 'fine-focus sealed tube'
_diffrn_radiation_type MoK\a
_diffrn_radiation_wavelength 0.71073
_diffrn_reflns_av_R_equivalents 0.0809
_diffrn_reflns_av_sigmaI/netI 0.0488
_diffrn_reflns_limit_h_max 14
_diffrn_reflns_limit_h_min -14
_diffrn_reflns_limit_k_max 24
_diffrn_reflns_limit_k_min -24
_diffrn_reflns_limit_l_max 23
_diffrn_reflns_limit_l_min -23
_diffrn_reflns_number 39500
_diffrn_reflns_theta_full 37.78
_diffrn_reflns_theta_max 37.78
_diffrn_reflns_theta_min 2.05
_diffrn_standards_number 0
_exptl_absorpt_coefficient_mu 8.436
_exptl_absorpt_correction_T_max 0.7190
_exptl_absorpt_correction_T_min 0.3020
_exptl_absorpt_correction_type multi-scan
_exptl_absorpt_process_details 'SADABS (Sheldrick, 2008)'
_exptl_crystal_colour yellow
_exptl_crystal_density_diffrn 2.242
_exptl_crystal_density_method 'not measured'
_exptl_crystal_description plate
_exptl_crystal_F_000 1080
_exptl_crystal_size_max 0.18
_exptl_crystal_size_mid 0.12
_exptl_crystal_size_min 0.04
_refine_diff_density_max 4.622
_refine_diff_density_min -1.285
_refine_diff_density_rms 0.253
_refine_ls_extinction_method none
_refine_ls_goodness_of_fit_ref 1.025
_refine_ls_hydrogen_treatment constr
_refine_ls_matrix_type full
_refine_ls_number_parameters 117
_refine_ls_number_reflns 4649
_refine_ls_number_restraints 0
_refine_ls_restrained_S_all 1.025
_refine_ls_R_factor_all 0.0744
_refine_ls_R_factor_gt 0.0410
_refine_ls_shift/su_max 0.001
_refine_ls_shift/su_mean 0.000
_refine_ls_structure_factor_coef Fsqd
_refine_ls_weighting_details 'calc w=1/[\s^2^(Fo^2^)+(0.0528P)^2^+0.0000P] where P=(Fo^2^+2Fc^2^)/3'
_refine_ls_weighting_scheme calc
_refine_ls_wR_factor_gt 0.0904
_refine_ls_wR_factor_ref 0.1023
_reflns_number_gt 3236
_reflns_number_total 4649
_reflns_threshold_expression >2sigma(I)
_cod_data_source_file om2012419_si_002.cif
_cod_data_source_block jonjlm19_Na-2
_cod_original_sg_symbol_H-M Pnma
_cod_database_code 4076483

loop_
_symmetry_equiv_pos_as_xyz
'x, y, z'
'-x+1/2, -y, z+1/2'
'-x, y+1/2, -z'
'x+1/2, -y+1/2, -z+1/2'
'-x, -y, -z'
'x-1/2, y, -z-1/2'
'x, -y-1/2, z'
'-x-1/2, y-1/2, z-1/2'

loop_
_atom_site_label
_atom_site_type_symbol
_atom_site_fract_x
_atom_site_fract_y
_atom_site_fract_z
_atom_site_U_iso_or_equiv
_atom_site_adp_type
_atom_site_occupancy
_atom_site_symmetry_multiplicity
_atom_site_calc_flag
_atom_site_refinement_flags
Na1 Na 0.9305(3) 0.2500 0.28756(17) 0.0289(5) Uani 1 2 d S
Ir1 Ir 0.26863(2) 0.2500 0.457483(15) 0.02204(6) Uani 1 2 d S
Cl1 Cl 0.17395(14) 0.36391(7) 0.34850(8) 0.0351(2) Uani 1 1 d .
Cl2 Cl 0.04208(16) 0.2500 0.55023(13) 0.0384(4) Uani 1 2 d S
N1 N 0.3683(3) 0.3507(2) 0.5430(2) 0.0211(5) Uani 1 1 d .
N2 N 0.5197(3) 0.3332(2) 0.5706(2) 0.0216(6) Uani 1 1 d .
C1 C 0.3311(5) 0.4337(3) 0.5818(3) 0.0236(7) Uani 1 1 d .
C2 C 0.4605(4) 0.4683(3) 0.6327(3) 0.0253(7) Uani 1 1 d .
H2 H 0.4660 0.5266 0.6659 0.030 Uiso 1 1 calc R
C3 C 0.5770(4) 0.4037(3) 0.6261(3) 0.0230(7) Uani 1 1 d .
C4 C 0.5962(6) 0.2500 0.5350(4) 0.0214(9) Uani 1 2 d S
H4 H 0.7058 0.2500 0.5598 0.026 Uiso 1 2 calc SR
C5 C 0.6024(7) 0.2500 0.4232(4) 0.0278(11) Uani 1 2 d S
O1 O 0.7309(5) 0.2500 0.3848(4) 0.0410(12) Uani 1 2 d S
O2 O 0.4722(5) 0.2500 0.3782(3) 0.0262(8) Uani 1 2 d S
C9 C 0.1757(5) 0.4783(3) 0.5709(3) 0.0321(8) Uani 1 1 d .
H9A H 0.1296 0.4594 0.5088 0.048 Uiso 1 1 calc R
H9B H 0.1871 0.5467 0.5726 0.048 Uiso 1 1 calc R
H9C H 0.1076 0.4581 0.6241 0.048 Uiso 1 1 calc R
C10 C 0.7331(4) 0.3974(3) 0.6698(4) 0.0315(8) Uani 1 1 d .
H10A H 0.7603 0.4578 0.6993 0.047 Uiso 1 1 calc R
H10B H 0.8097 0.3818 0.6196 0.047 Uiso 1 1 calc R
H10C H 0.7334 0.3485 0.7198 0.047 Uiso 1 1 calc R

loop_
_atom_site_aniso_label
_atom_site_aniso_U_11
_atom_site_aniso_U_22
_atom_site_aniso_U_33
_atom_site_aniso_U_23
_atom_site_aniso_U_13
_atom_site_aniso_U_12
Na1 0.0275(11) 0.0334(12) 0.0258(11) 0.000 0.0033(9) 0.000
Ir1 0.01941(9) 0.01941(9) 0.02731(11) 0.000 -0.00620(7) 0.000
Cl1 0.0426(5) 0.0231(4) 0.0396(6) 0.0033(4) -0.0183(5) 0.0005(4)
Cl2 0.0173(5) 0.0354(7) 0.0624(11) 0.000 0.0038(6) 0.000
N1 0.0165(12) 0.0214(13) 0.0255(14) -0.0012(11) -0.0027(11) 0.0008(10)
N2 0.0162(12) 0.0229(14) 0.0256(15) -0.0024(11) -0.0025(10) 0.0000(10)
C1 0.0255(17) 0.0218(16) 0.0234(17) 0.0009(13) -0.0003(13) 0.0025(13)
C2 0.0271(16) 0.0237(17) 0.0251(18) -0.0050(14) -0.0005(14) -0.0023(13)
C3 0.0236(15) 0.0223(16) 0.0231(16) -0.0017(13) -0.0009(13) -0.0031(12)
C4 0.0142(18) 0.023(2) 0.027(2) 0.000 0.0004(17) 0.000
C5 0.027(3) 0.025(3) 0.031(3) 0.000 0.003(2) 0.000
O1 0.026(2) 0.065(4) 0.032(2) 0.000 0.0081(17) 0.000
O2 0.0279(18) 0.0273(19) 0.0235(19) 0.000 0.0008(15) 0.000
C9 0.0282(19) 0.029(2) 0.039(2) -0.0049(17) -0.0044(17) 0.0071(16)
C10 0.0254(17) 0.031(2) 0.038(2) -0.0031(17) -0.0071(16) -0.0024(15)

loop_
_atom_type_symbol
_atom_type_description
_atom_type_scat_dispersion_real
_atom_type_scat_dispersion_imag
_atom_type_scat_source
C C 0.0033 0.0016 'International Tables Vol C Tables 4.2.6.8 and 6.1.1.4'
H H 0.0000 0.0000 'International Tables Vol C Tables 4.2.6.8 and 6.1.1.4'
N N 0.0061 0.0033 'International Tables Vol C Tables 4.2.6.8 and 6.1.1.4'
O O 0.0106 0.0060 'International Tables Vol C Tables 4.2.6.8 and 6.1.1.4'
Na Na 0.0362 0.0249 'International Tables Vol C Tables 4.2.6.8 and 6.1.1.4'
Cl Cl 0.1484 0.1585 'International Tables Vol C Tables 4.2.6.8 and 6.1.1.4'
Ir Ir -1.4442 7.9887 'International Tables Vol C Tables 4.2.6.8 and 6.1.1.4'

loop_
_geom_angle_atom_site_label_1
_geom_angle_atom_site_label_2
_geom_angle_atom_site_label_3
_geom_angle
_geom_angle_site_symmetry_1
_geom_angle_site_symmetry_3
O1 Na1 O2 137.0(2) . 6_656
O1 Na1 Cl1 113.91(13) . 1_655
O2 Na1 Cl1 100.55(11) 6_656 1_655
O1 Na1 Cl1 113.91(13) . 7_665
O2 Na1 Cl1 100.55(11) 6_656 7_665
Cl1 Na1 Cl1 71.61(7) 1_655 7_665
O1 Na1 Cl1 80.04(13) . 4
O2 Na1 Cl1 62.83(10) 6_656 4
Cl1 Na1 Cl1 163.12(8) 1_655 4
Cl1 Na1 Cl1 112.59(4) 7_665 4
O1 Na1 Cl1 80.04(13) . 6_656
O2 Na1 Cl1 62.83(10) 6_656 6_656
Cl1 Na1 Cl1 112.59(4) 1_655 6_656
Cl1 Na1 Cl1 163.12(8) 7_665 6_656
Cl1 Na1 Cl1 58.62(5) 4 6_656
N1 Ir1 N1 89.12(17) 7_565 .
N1 Ir1 O2 87.25(12) 7_565 .
N1 Ir1 O2 87.25(12) . .
N1 Ir1 Cl2 91.81(9) 7_565 .
N1 Ir1 Cl2 91.81(9) . .
O2 Ir1 Cl2 178.69(12) . .
N1 Ir1 Cl1 91.65(9) 7_565 7_565
N1 Ir1 Cl1 174.49(9) . 7_565
O2 Ir1 Cl1 87.33(8) . 7_565
Cl2 Ir1 Cl1 93.62(5) . 7_565
N1 Ir1 Cl1 174.49(9) 7_565 .
N1 Ir1 Cl1 91.65(9) . .
O2 Ir1 Cl1 87.33(8) . .
Cl2 Ir1 Cl1 93.62(4) . .
Cl1 Ir1 Cl1 87.08(5) 7_565 .
Ir1 Cl1 Na1 92.83(5) . 1_455
Ir1 Cl1 Na1 78.18(5) . 6_556
Na1 Cl1 Na1 92.37(3) 1_455 6_556
C1 N1 N2 105.9(3) . .
C1 N1 Ir1 138.8(3) . .
N2 N1 Ir1 115.3(2) . .
C3 N2 N1 111.4(3) . .
C3 N2 C4 129.6(3) . .
N1 N2 C4 119.0(3) . .
N1 C1 C2 108.8(3) . .
N1 C1 C9 123.5(4) . .
C2 C1 C9 127.7(4) . .
C3 C2 C1 108.1(3) . .
C3 C2 H2 126.0 . .
C1 C2 H2 126.0 . .
N2 C3 C2 105.8(3) . .
N2 C3 C10 121.1(3) . .
C2 C3 C10 132.9(4) . .
N2 C4 N2 110.7(4) 7_565 .
N2 C4 C5 110.9(3) 7_565 .
N2 C4 C5 110.9(3) . .
N2 C4 H4 108.1 7_565 .
N2 C4 H4 108.1 . .
C5 C4 H4 108.1 . .
O1 C5 O2 125.3(6) . .
O1 C5 C4 117.6(5) . .
O2 C5 C4 117.1(5) . .
C5 O1 Na1 167.5(5) . .
C5 O2 Ir1 118.9(4) . .
C5 O2 Na1 127.9(4) . 6_556
Ir1 O2 Na1 113.17(18) . 6_556
C1 C9 H9A 109.5 . .
C1 C9 H9B 109.5 . .
H9A C9 H9B 109.5 . .
C1 C9 H9C 109.5 . .
H9A C9 H9C 109.5 . .
H9B C9 H9C 109.5 . .
C3 C10 H10A 109.5 . .
C3 C10 H10B 109.5 . .
H10A C10 H10B 109.5 . .
C3 C10 H10C 109.5 . .
H10A C10 H10C 109.5 . .
H10B C10 H10C 109.5 . .

loop_
_geom_bond_atom_site_label_1
_geom_bond_atom_site_label_2
_geom_bond_distance
_geom_bond_site_symmetry_2
Na1 O1 2.174(5) .
Na1 O2 2.314(5) 6_656
Na1 Cl1 2.775(2) 1_655
Na1 Cl1 2.775(2) 7_665
Na1 Cl1 3.316(2) 4
Na1 Cl1 3.316(2) 6_656
Ir1 N1 2.044(3) 7_565
Ir1 N1 2.044(3) .
Ir1 O2 2.059(4) .
Ir1 Cl2 2.3258(15) .
Ir1 Cl1 2.3565(10) 7_565
Ir1 Cl1 2.3566(10) .
Cl1 Na1 2.775(2) 1_455
Cl1 Na1 3.316(2) 6_556
N1 C1 1.338(5) .
N1 N2 1.375(4) .
N2 C3 1.355(5) .
N2 C4 1.441(4) .
C1 C2 1.402(5) .
C1 C9 1.484(6) .
C2 C3 1.361(5) .
C2 H2 0.9500 .
C3 C10 1.471(5) .
C4 N2 1.441(4) 7_565
C4 C5 1.543(8) .
C4 H4 1.0000 .
C5 O1 1.222(7) .
C5 O2 1.277(7) .
O2 Na1 2.314(5) 6_556
C9 H9A 0.9800 .
C9 H9B 0.9800 .
C9 H9C 0.9800 .
C10 H10A 0.9800 .
C10 H10B 0.9800 .
C10 H10C 0.9800 .

loop_
_geom_torsion_atom_site_label_1
_geom_torsion_atom_site_label_2
_geom_torsion_atom_site_label_3
_geom_torsion_atom_site_label_4
_geom_torsion
_geom_torsion_site_symmetry_1
_geom_torsion_site_symmetry_4
N1 Ir1 Cl1 Na1 108.0(9) 7_565 1_455
N1 Ir1 Cl1 Na1 -154.12(10) . 1_455
O2 Ir1 Cl1 Na1 118.70(9) . 1_455
Cl2 Ir1 Cl1 Na1 -62.20(6) . 1_455
Cl1 Ir1 Cl1 Na1 31.24(7) 7_565 1_455
N1 Ir1 Cl1 Na1 16.1(9) 7_565 6_556
N1 Ir1 Cl1 Na1 114.05(9) . 6_556
O2 Ir1 Cl1 Na1 26.88(8) . 6_556
Cl2 Ir1 Cl1 Na1 -154.03(4) . 6_556
Cl1 Ir1 Cl1 Na1 -60.58(5) 7_565 6_556
N1 Ir1 N1 C1 -139.5(3) 7_565 .
O2 Ir1 N1 C1 133.2(4) . .
Cl2 Ir1 N1 C1 -47.8(4) . .
Cl1 Ir1 N1 C1 122.4(8) 7_565 .
Cl1 Ir1 N1 C1 45.9(4) . .
N1 Ir1 N1 N2 41.8(3) 7_565 .
O2 Ir1 N1 N2 -45.5(2) . .
Cl2 Ir1 N1 N2 133.6(2) . .
Cl1 Ir1 N1 N2 -56.3(10) 7_565 .
Cl1 Ir1 N1 N2 -132.8(2) . .
C1 N1 N2 C3 0.3(4) . .
Ir1 N1 N2 C3 179.4(2) . .
C1 N1 N2 C4 -176.6(3) . .
Ir1 N1 N2 C4 2.5(4) . .
N2 N1 C1 C2 0.7(4) . .
Ir1 N1 C1 C2 -178.1(3) . .
N2 N1 C1 C9 -178.9(4) . .
Ir1 N1 C1 C9 2.3(6) . .
N1 C1 C2 C3 -1.3(5) . .
C9 C1 C2 C3 178.2(4) . .
N1 N2 C3 C2 -1.1(4) . .
C4 N2 C3 C2 175.4(4) . .
N1 N2 C3 C10 175.7(3) . .
C4 N2 C3 C10 -7.9(6) . .
C1 C2 C3 N2 1.4(4) . .
C1 C2 C3 C10 -174.7(4) . .
C3 N2 C4 N2 119.7(4) . 7_565
N1 N2 C4 N2 -64.1(5) . 7_565
C3 N2 C4 C5 -116.8(5) . .
N1 N2 C4 C5 59.4(5) . .
N2 C4 C5 O1 -118.3(3) 7_565 .
N2 C4 C5 O1 118.3(3) . .
N2 C4 C5 O2 61.7(3) 7_565 .
N2 C4 C5 O2 -61.7(3) . .
O2 C5 O1 Na1 0.000(3) . .
C4 C5 O1 Na1 180.000(3) . .
O2 Na1 O1 C5 0.000(4) 6_656 .
Cl1 Na1 O1 C5 140.21(7) 1_655 .
Cl1 Na1 O1 C5 -140.21(7) 7_665 .
Cl1 Na1 O1 C5 -29.81(3) 4 .
Cl1 Na1 O1 C5 29.81(3) 6_656 .
O1 C5 O2 Ir1 180.0 . .
C4 C5 O2 Ir1 0.0 . .
O1 C5 O2 Na1 0.000(1) . 6_556
C4 C5 O2 Na1 180.0 . 6_556
N1 Ir1 O2 C5 -44.62(8) 7_565 .
N1 Ir1 O2 C5 44.62(8) . .
Cl2 Ir1 O2 C5 0.000(12) . .
Cl1 Ir1 O2 C5 -136.40(3) 7_565 .
Cl1 Ir1 O2 C5 136.40(3) . .
N1 Ir1 O2 Na1 135.38(8) 7_565 6_556
N1 Ir1 O2 Na1 -135.38(8) . 6_556
Cl2 Ir1 O2 Na1 180.000(12) . 6_556
Cl1 Ir1 O2 Na1 43.60(3) 7_565 6_556
Cl1 Ir1 O2 Na1 -43.60(3) . 6_556
